data_2007778
loop_
_publ_author_name
'Song, Hyun '
'Shin, Hyun-So'

_publ_section_title
;
 The Antifungal Drug Clotrimazole
;
_journal_issue 11
_journal_name_full 'Acta Crystallographica Section C'
_journal_page_first 1675
_journal_page_last 1677
_journal_paper_doi 10.1107/S0108270198006386
_journal_volume 54
_journal_year 1998
_chemical_formula_moiety 'C22 H17 Cl N2'
_chemical_formula_structural 'C22 H17 Cl N2'
_chemical_formula_sum 'C22 H17 Cl N2'
_chemical_formula_weight 344.83
_space_group_IT_number 2
_symmetry_cell_setting triclinic
_symmetry_space_group_name_Hall '-P 1'
_symmetry_space_group_name_H-M 'P -1'
_cell_angle_alpha 114.116(14)
_cell_angle_beta 96.957(7)
_cell_angle_gamma 97.535(7)
_cell_formula_units_Z 2
_cell_length_a 8.7590(5)
_cell_length_b 10.5540(12)
_cell_length_c 10.6064(14)
_cell_measurement_reflns_used 25
_cell_measurement_temperature 293(2)
_cell_measurement_theta_max 14.5
_cell_measurement_theta_min 4.5
_cell_volume 870.48(19)
_computing_cell_refinement 'CAD-4 Software'
_computing_data_collection 'CAD-4 Software (Enraf-Nonius, 1989)'
_computing_data_reduction 'XTAL3.2 (Hall et al., 1992)'
_computing_molecular_graphics 'ORTEX (McArdle, 1995)'
_computing_publication_material SHELXL93
_computing_structure_refinement SHELXL93
_computing_structure_solution SHELXS86
_diffrn_ambient_temperature 293(2)
_diffrn_measurement_device CAD-4
_diffrn_measurement_method \w--2\q
_diffrn_radiation_monochromator graphite
_diffrn_radiation_source 'fine-focus sealed tube'
_diffrn_radiation_type MoK\a
_diffrn_radiation_wavelength 0.71069
_diffrn_reflns_av_R_equivalents 0.010
_diffrn_reflns_av_sigmaI/netI 0.0243
_diffrn_reflns_limit_h_max 9
_diffrn_reflns_limit_h_min 0
_diffrn_reflns_limit_k_max 11
_diffrn_reflns_limit_k_min -11
_diffrn_reflns_limit_l_max 11
_diffrn_reflns_limit_l_min -11
_diffrn_reflns_number 3177
_diffrn_reflns_theta_max 25
_diffrn_reflns_theta_min 2.14
_diffrn_standards_decay_% <2
_diffrn_standards_interval_count 200
_diffrn_standards_interval_time 60
_diffrn_standards_number 3
_exptl_absorpt_coefficient_mu 0.225
_exptl_absorpt_correction_type none
_exptl_crystal_colour colourless
_exptl_crystal_density_diffrn 1.316
_exptl_crystal_density_meas ?
_exptl_crystal_description prism
_exptl_crystal_F_000 360
_exptl_crystal_size_max 0.42
_exptl_crystal_size_mid 0.25
_exptl_crystal_size_min 0.21
_refine_diff_density_max 0.23
_refine_diff_density_min -0.22
_refine_ls_extinction_coef none
_refine_ls_extinction_method none
_refine_ls_goodness_of_fit_all 1.010
_refine_ls_goodness_of_fit_obs 1.06
_refine_ls_hydrogen_treatment refall
_refine_ls_matrix_type full
_refine_ls_number_parameters 294
_refine_ls_number_reflns 2967
_refine_ls_number_restraints 0
_refine_ls_restrained_S_all 1.010
_refine_ls_restrained_S_obs 1.06
_refine_ls_R_factor_all 0.0521
_refine_ls_R_factor_obs 0.037
_refine_ls_shift/esd_max 0.001
_refine_ls_structure_factor_coef Fsqd
_refine_ls_weighting_details 'w = 1/[\s^2^(Fo)^2^+(0.04P)^2^+0.3261P] where P = (Fo^2^+2Fc^2^)/3'
_refine_ls_weighting_scheme calc
_refine_ls_wR_factor_all 0.0923
_refine_ls_wR_factor_obs 0.086
_reflns_number_observed 2345
_reflns_number_total 2967
_reflns_observed_criterion >2sigma(I)
_cod_data_source_file bk1362.cif
_cod_data_source_block s97
_cod_depositor_comments
;
The following automatic conversions were performed:
'_symmetry_cell_setting' value 'Triclinic' changed to 'triclinic'
according to '/home/saulius/struct/CIF-dictionaries/cif_core.dic'
dictionary named 'cif_core.dic' version 2.4.1 from 2010-06-29.

Automatic conversion script
Id: cif_fix_enum 1527 2010-12-29 10:47:43Z saulius 

The following automatic conversions were performed:

'_symmetry_cell_setting' value 'Triclinic' changed to 'triclinic'
according to /home/saulius/struct/CIF-dictionaries/cif_core.dic
dictionary named 'cif_core.dic' version 2.4.1 from 2010-06-29.

Automatic conversion script
Id: cif_fix_values 1715 2011-07-08 13:25:40Z adriana 

The following automatic conversions were performed:

'_exptl_crystal_density_meas' value 'none' was changed to '?' - the
value is perceived as not measured.

Automatic conversion script
Id: cif_fix_values 3008 2015-01-20 13:52:24Z robertas 
;
_cod_original_cell_volume 870.5(2)
_cod_database_code 2007778

loop_
_symmetry_equiv_pos_as_xyz
'x, y, z'
'-x, -y, -z'

loop_
_atom_site_aniso_label
_atom_site_aniso_U_11
_atom_site_aniso_U_22
_atom_site_aniso_U_33
_atom_site_aniso_U_12
_atom_site_aniso_U_13
_atom_site_aniso_U_23
Cl 0.0357(3) 0.0514(3) 0.0539(3) 0.0049(2) 0.0078(2) 0.0201(3)
C1 0.0412(11) 0.0353(11) 0.0424(12) 0.0071(9) 0.0074(9) 0.0155(9)
C2 0.0503(14) 0.0473(13) 0.0495(14) 0.0009(11) 0.0001(11) 0.0138(11)
C3 0.073(2) 0.0531(15) 0.0402(14) 0.0057(13) 0.0092(12) 0.0081(12)
C4 0.066(2) 0.0583(15) 0.0496(14) 0.0139(12) 0.0258(12) 0.0168(12)
C5 0.0450(13) 0.0461(13) 0.0461(13) 0.0081(10) 0.0136(10) 0.0163(10)
C6 0.0379(11) 0.0331(10) 0.0395(11) 0.0080(8) 0.0069(8) 0.0157(9)
C7 0.0307(10) 0.0347(10) 0.0379(10) 0.0068(8) 0.0061(8) 0.0174(9)
C8 0.0318(10) 0.0380(11) 0.0359(10) 0.0091(8) 0.0068(8) 0.0137(9)
C9 0.0412(12) 0.0501(13) 0.0559(14) 0.0141(10) 0.0094(10) 0.0271(11)
C10 0.0395(13) 0.075(2) 0.064(2) 0.0226(12) 0.0073(11) 0.0333(14)
C11 0.0326(12) 0.075(2) 0.0520(14) 0.0093(11) 0.0095(10) 0.0208(12)
C12 0.0383(12) 0.0600(15) 0.0518(14) 0.0013(10) 0.0115(10) 0.0230(12)
C13 0.0383(12) 0.0522(13) 0.0507(13) 0.0066(10) 0.0077(9) 0.0272(11)
C14 0.0281(9) 0.0350(10) 0.0425(11) 0.0057(8) 0.0081(8) 0.0199(9)
C15 0.0402(11) 0.0385(11) 0.0452(12) 0.0068(9) 0.0057(9) 0.0187(10)
C16 0.0584(14) 0.0364(12) 0.060(2) 0.0096(11) 0.0146(12) 0.0170(12)
C17 0.0528(14) 0.0423(13) 0.089(2) 0.0167(11) 0.0229(13) 0.0353(14)
C18 0.0442(13) 0.0551(15) 0.071(2) 0.0139(11) 0.0093(11) 0.0414(14)
C19 0.0367(11) 0.0419(12) 0.0463(13) 0.0074(9) 0.0064(9) 0.0235(11)
N20 0.0334(8) 0.0337(9) 0.0403(9) 0.0064(7) 0.0066(7) 0.0182(7)
C21 0.0526(13) 0.0366(12) 0.0551(14) 0.0096(10) 0.0091(11) 0.0222(11)
N22 0.0650(13) 0.0464(11) 0.0638(13) 0.0020(9) 0.0049(10) 0.0324(10)
C23 0.0587(14) 0.0531(15) 0.0472(13) -0.0015(11) 0.0092(11) 0.0258(12)
C24 0.0449(12) 0.0402(12) 0.0400(12) 0.0046(9) 0.0084(9) 0.0161(10)

loop_
_atom_site_label
_atom_site_fract_x
_atom_site_fract_y
_atom_site_fract_z
_atom_site_U_iso_or_equiv
_atom_site_type_symbol
Cl 0.02620(6) 0.19078(6) 0.55414(6) 0.0484(2) Cl
C1 0.1766(2) 0.1669(2) 0.4581(2) 0.0401(5) C
C2 0.1323(3) 0.0776(2) 0.3162(2) 0.0532(6) C
C3 0.2428(3) 0.0542(3) 0.2318(3) 0.0605(7) C
C4 0.3970(3) 0.1196(3) 0.2892(3) 0.0585(6) C
C5 0.4410(3) 0.2088(2) 0.4318(2) 0.0466(5) C
C6 0.3325(2) 0.2358(2) 0.5202(2) 0.0368(4) C
C7 0.3843(2) 0.3387(2) 0.6788(2) 0.0338(4) C
C8 0.5657(2) 0.3817(2) 0.7223(2) 0.0357(4) C
C9 0.6546(2) 0.3107(2) 0.7776(2) 0.0471(5) C
C10 0.8169(3) 0.3525(3) 0.8169(3) 0.0578(6) C
C11 0.8922(3) 0.4659(3) 0.8013(2) 0.0556(6) C
C12 0.8060(2) 0.5362(3) 0.7454(2) 0.0510(6) C
C13 0.6453(2) 0.4949(2) 0.7060(2) 0.0456(5) C
C14 0.3200(2) 0.4758(2) 0.7144(2) 0.0340(4) C
C15 0.3668(2) 0.5869(2) 0.8490(2) 0.0414(5) C
C16 0.3203(3) 0.7142(2) 0.8815(3) 0.0526(6) C
C17 0.2286(3) 0.7370(3) 0.7803(3) 0.0575(6) C
C18 0.1850(3) 0.6298(3) 0.6474(3) 0.0519(6) C
C19 0.2297(2) 0.5012(2) 0.6146(2) 0.0403(5) C
N20 0.3246(2) 0.2605(2) 0.7589(2) 0.0351(4) N
C21 0.3222(3) 0.1212(2) 0.7228(3) 0.0474(5) C
N22 0.2730(2) 0.0806(2) 0.8153(2) 0.0571(5) N
C23 0.2409(3) 0.2009(2) 0.9154(3) 0.0530(6) C
C24 0.2719(2) 0.3114(2) 0.8835(2) 0.0424(5) C
H1 0.546(3) 0.254(2) 0.477(2) 0.043(6) H
H2 0.593(2) 0.545(2) 0.669(2) 0.038(6) H
H3 0.434(2) 0.576(2) 0.919(2) 0.042(5) H
H4 0.261(2) 0.404(2) 0.927(2) 0.044(6) H
H5 0.352(3) 0.061(2) 0.635(2) 0.058(7) H
H6 0.198(3) 0.203(2) 0.990(3) 0.060(7) H
H7 0.853(3) 0.618(3) 0.738(2) 0.063(7) H
H8 0.603(3) 0.238(2) 0.795(2) 0.049(6) H
H9 0.872(3) 0.302(3) 0.860(3) 0.078(8) H
H10 0.356(3) 0.784(3) 0.970(3) 0.063(7) H
H11 1.002(3) 0.495(3) 0.828(2) 0.064(7) H
H12 0.198(3) 0.833(3) 0.802(2) 0.064(7) H
H13 0.031(3) 0.034(3) 0.281(3) 0.063(7) H
H14 0.473(3) 0.101(3) 0.237(3) 0.073(8) H
H15 0.210(3) -0.006(3) 0.143(3) 0.067(8) H
H16 0.202(2) 0.436(2) 0.529(2) 0.042(6) H
H17 0.126(3) 0.640(2) 0.579(3) 0.060(7) H

loop_
_atom_type_symbol
_atom_type_description
_atom_type_scat_dispersion_real
_atom_type_scat_dispersion_imag
_atom_type_scat_source
C C 0.0033 0.0016 'International Tables Vol C Tables 4.2.6.8 and 6.1.1.4'
H H 0.0000 0.0000 'International Tables Vol C Tables 4.2.6.8 and 6.1.1.4'
N N 0.0061 0.0033 'International Tables Vol C Tables 4.2.6.8 and 6.1.1.4'
Cl Cl 0.1484 0.1585 'International Tables Vol C Tables 4.2.6.8 and 6.1.1.4'

loop_
_geom_angle_atom_site_label_1
_geom_angle_atom_site_label_2
_geom_angle_atom_site_label_3
_geom_angle
_geom_angle_publ_flag
C2 C1 C6 121.9(2) yes
C2 C1 Cl 116.0(2) yes
C6 C1 Cl 122.1(2) yes
C3 C2 C1 120.0(2) yes
C4 C3 C2 119.7(2) yes
C3 C4 C5 120.1(2) yes
C4 C5 C6 121.9(2) yes
C5 C6 C1 116.5(2) yes
C5 C6 C7 120.8(2) yes
C1 C6 C7 122.7(2) yes
N20 C7 C14 111.17(14) yes
N20 C7 C6 106.75(14) yes
C14 C7 C6 111.50(15) yes
N20 C7 C8 108.76(14) yes
C14 C7 C8 107.43(15) yes
C6 C7 C8 111.24(15) yes
C9 C8 C13 117.4(2) yes
C9 C8 C7 122.5(2) yes
C13 C8 C7 120.2(2) yes
C8 C9 C10 121.2(2) yes
C11 C10 C9 120.3(2) yes
C12 C11 C10 119.2(2) yes
C11 C12 C13 120.8(2) yes
C12 C13 C8 121.2(2) yes
C19 C14 C15 117.1(2) yes
C19 C14 C7 122.8(2) yes
C15 C14 C7 119.7(2) yes
C16 C15 C14 121.3(2) yes
C15 C16 C17 120.7(2) yes
C18 C17 C16 118.3(2) yes
C17 C18 C19 121.2(2) yes
C14 C19 C18 121.4(2) yes
C21 N20 C24 106.0(2) yes
C21 N20 C7 124.7(2) yes
C24 N20 C7 129.2(2) yes
N22 C21 N20 112.5(2) yes
C21 N22 C23 104.2(2) yes
C24 C23 N22 111.1(2) yes
C23 C24 N20 106.1(2) yes
C3 C2 H13 121.0(15) ?
C1 C2 H13 119.0(15) ?
C4 C3 H15 123.5(17) ?
C2 C3 H15 116.7(17) ?
C3 C4 H14 121.2(17) ?
C5 C4 H14 118.6(17) ?
C4 C5 H1 123.4(12) ?
C6 C5 H1 114.7(12) ?
C8 C9 H8 118.6(13) ?
C10 C9 H8 120.0(13) ?
C11 C10 H9 122.7(16) ?
C9 C10 H9 117.0(16) ?
C12 C11 H11 120.6(15) ?
C10 C11 H11 120.2(15) ?
C11 C12 H7 121.4(14) ?
C13 C12 H7 117.7(14) ?
C12 C13 H2 117.4(12) ?
C8 C13 H2 121.4(12) ?
C16 C15 H3 119.0(12) ?
C14 C15 H3 119.7(12) ?
C15 C16 H10 118.2(15) ?
C17 C16 H10 121.0(15) ?
C18 C17 H12 120.3(13) ?
C16 C17 H12 121.4(13) ?
C17 C18 H17 121.2(15) ?
C19 C18 H17 117.6(15) ?
C14 C19 H16 119.2(14) ?
C18 C19 H16 119.4(14) ?
N22 C21 H5 126.6(13) ?
N20 C21 H5 120.9(13) ?
C24 C23 H6 125.0(15) ?
N22 C23 H6 123.7(15) ?
C23 C24 H4 132.4(12) ?
N20 C24 H4 121.5(12) ?

loop_
_geom_bond_atom_site_label_1
_geom_bond_atom_site_label_2
_geom_bond_site_symmetry_2
_geom_bond_distance
_geom_bond_publ_flag
Cl C1 . 1.743(2) yes
C1 C2 . 1.381(3) yes
C1 C6 . 1.400(3) yes
C2 C3 . 1.375(3) yes
C2 H13 . 0.90(2) ?
C3 C4 . 1.373(4) yes
C3 H15 . 0.88(3) ?
C4 C5 . 1.386(3) yes
C4 H14 . 0.91(3) ?
C5 C6 . 1.390(3) yes
C5 H1 . 0.95(2) ?
C6 C7 . 1.551(3) yes
C7 N20 . 1.498(2) yes
C7 C14 . 1.541(2) yes
C7 C8 . 1.551(2) yes
C8 C9 . 1.384(3) yes
C8 C13 . 1.386(3) yes
C9 C10 . 1.389(3) yes
C9 H8 . 0.93(2) ?
C10 C11 . 1.370(3) yes
C10 H9 . 0.97(3) ?
C11 C12 . 1.367(3) yes
C11 H11 . 0.94(2) ?
C12 C13 . 1.376(3) yes
C12 H7 . 0.94(2) ?
C13 H2 . 0.92(2) ?
C14 C19 . 1.379(3) yes
C14 C15 . 1.395(3) yes
C15 C16 . 1.374(3) yes
C15 H3 . 0.94(2) ?
C16 C17 . 1.382(3) yes
C16 H10 . 0.90(2) ?
C17 C18 . 1.365(4) yes
C17 H12 . 1.02(2) ?
C18 C19 . 1.379(3) yes
C18 H17 . 0.89(2) ?
C19 H16 . 0.87(2) ?
N20 C21 . 1.356(3) yes
N20 C24 . 1.371(3) yes
C21 N22 . 1.315(3) yes
C21 H5 . 0.98(2) ?
N22 C23 . 1.372(3) yes
C23 C24 . 1.346(3) yes
C23 H6 . 0.91(2) ?
C24 H4 . 0.92(2) ?

loop_
_geom_torsion_atom_site_label_1
_geom_torsion_atom_site_label_2
_geom_torsion_atom_site_label_3
_geom_torsion_atom_site_label_4
_geom_torsion
C6 C1 C2 C3 0.1(3)
Cl C1 C2 C3 179.0(2)
C1 C2 C3 C4 0.2(4)
C2 C3 C4 C5 0.1(4)
C3 C4 C5 C6 -0.5(4)
C4 C5 C6 C1 0.7(3)
C4 C5 C6 C7 -178.7(2)
C2 C1 C6 C5 -0.5(3)
Cl C1 C6 C5 -179.4(2)
C2 C1 C6 C7 178.9(2)
Cl C1 C6 C7 0.0(3)
C5 C6 C7 N20 -127.5(2)
C1 C6 C7 N20 53.2(2)
C5 C6 C7 C14 110.9(2)
C1 C6 C7 C14 -68.4(2)
C5 C6 C7 C8 -9.0(2)
C1 C6 C7 C8 171.7(2)
N20 C7 C8 C9 23.7(2)
C14 C7 C8 C9 144.1(2)
C6 C7 C8 C9 -93.6(2)
N20 C7 C8 C13 -156.6(2)
C14 C7 C8 C13 -36.2(2)
C6 C7 C8 C13 86.1(2)
C13 C8 C9 C10 0.9(3)
C7 C8 C9 C10 -179.4(2)
C8 C9 C10 C11 0.0(4)
C9 C10 C11 C12 -0.7(4)
C10 C11 C12 C13 0.5(4)
C11 C12 C13 C8 0.4(4)
C9 C8 C13 C12 -1.0(3)
C7 C8 C13 C12 179.2(2)
N20 C7 C14 C19 -119.8(2)
C6 C7 C14 C19 -0.8(2)
C8 C7 C14 C19 121.3(2)
N20 C7 C14 C15 67.3(2)
C6 C7 C14 C15 -173.7(2)
C8 C7 C14 C15 -51.6(2)
C19 C14 C15 C16 2.1(3)
C7 C14 C15 C16 175.4(2)
C14 C15 C16 C17 -1.6(3)
C15 C16 C17 C18 0.2(3)
C16 C17 C18 C19 0.6(3)
C15 C14 C19 C18 -1.4(3)
C7 C14 C19 C18 -174.4(2)
C17 C18 C19 C14 0.0(3)
C14 C7 N20 C21 160.2(2)
C6 C7 N20 C21 38.4(2)
C8 C7 N20 C21 -81.7(2)
C14 C7 N20 C24 -24.2(2)
C6 C7 N20 C24 -146.0(2)
C8 C7 N20 C24 93.8(2)
C24 N20 C21 N22 -0.4(2)
C7 N20 C21 N22 176.1(2)
N20 C21 N22 C23 0.6(3)
C21 N22 C23 C24 -0.5(3)
N22 C23 C24 N20 0.3(3)
C21 N20 C24 C23 0.0(2)
C7 N20 C24 C23 -176.2(2)
